data_2009966
loop_
_publ_author_name
'Jong, Ting-Ting'
'Jean, Meei-Yueh'
'Lu, Ta-Jung'

_publ_section_title (1<i>S</i>,2<i>S</i>,5<i>R</i>,6<i>S</i>)-(+)-6-Carbanilino-1,5-dimethyltricyclo[3.2.0.0^2,6^]heptane
_journal_issue 8
_journal_name_full 'Acta Crystallographica Section C'
_journal_page_first 1359
_journal_page_last 1362
_journal_paper_doi 10.1107/S0108270193012703
_journal_volume 50
_journal_year 1994
_chemical_formula_sum 'C16 H19 N O'
_chemical_formula_weight 241.34
_symmetry_cell_setting orthorhombic
_symmetry_space_group_name_Hall 'P 2ac 2ab'
_symmetry_space_group_name_H-M 'P 21 21 21'
_atom_type_scat_source IntTabIV
_cell_angle_alpha 90.
_cell_angle_beta 90.
_cell_angle_gamma 90.
_cell_formula_units_Z 12
_cell_length_a 12.454(3)
_cell_length_b 13.106(4)
_cell_length_c 26.755(8)
_cell_measurement_reflns_used 45
_cell_measurement_temperature 293
_cell_measurement_theta_max 25.0
_cell_measurement_theta_min 1.5
_cell_volume 4367(2)
_diffrn_measurement_device 'Siemens R3m/V'
_diffrn_measurement_method 2\q/\q
_diffrn_radiation_type MoK\a
_diffrn_radiation_wavelength 0.71069
_diffrn_reflns_av_R_equivalents 0
_diffrn_reflns_limit_h_max 13
_diffrn_reflns_limit_h_min 0
_diffrn_reflns_limit_k_max 14
_diffrn_reflns_limit_k_min 0
_diffrn_reflns_limit_l_max 28
_diffrn_reflns_limit_l_min 0
_diffrn_reflns_number 3273
_diffrn_reflns_theta_max 27.5
_diffrn_standards_decay_% none
_diffrn_standards_interval_count 100
_diffrn_standards_number 2
_exptl_absorpt_coefficient_mu 0.068
_exptl_absorpt_correction_type none
_exptl_crystal_colour yellow
_exptl_crystal_density_diffrn 1.101
_exptl_crystal_size_max 0.6
_exptl_crystal_size_mid 0.6
_exptl_crystal_size_min 0.5
_refine_diff_density_max 0.19
_refine_diff_density_min -0.22
_refine_ls_goodness_of_fit_obs 1.92
_refine_ls_hydrogen_treatment noref
_refine_ls_number_parameters 487
_refine_ls_number_reflns 1726
_refine_ls_R_factor_obs 0.0634
_refine_ls_shift/esd_max 0.002
_refine_ls_structure_factor_coef F
_refine_ls_weighting_details 'w = 1/[\s^2^(F) + 0.0005F^2^]'
_refine_ls_weighting_scheme calc
_refine_ls_wR_factor_obs 0.0674
_reflns_number_observed 1726
_reflns_number_total 3250
_reflns_observed_criterion F>4.0\s(F)
_cod_data_source_file hl1036.cif
_cod_data_source_block hl1036a
_cod_depositor_comments
;
The following automatic conversions were performed:

'_refine_ls_weighting_scheme' value '1/[\s^2^(F) + 0.0005F^2^]' was
changed to 'calc'. New tag '_refine_ls_weighting_details' was
created. The value of the new tag was set to 'w = 1/[\s^2^(F) +
0.0005F^2^]'.

Automatic conversion script
Id: cif_fix_values 3143 2015-03-26 13:38:13Z robertas 
;
_cod_original_formula_sum 'C16 H19 N1 O1'
_cod_database_code 2009966

loop_
_atom_site_aniso_label
_atom_site_aniso_U_11
_atom_site_aniso_U_22
_atom_site_aniso_U_33
_atom_site_aniso_U_12
_atom_site_aniso_U_13
O(1) .069(6) .051(5) .241(12) -.003(4) -.024(7)
N(1) .086(7) .038(5) .080(7) .006(6) -.008(7)
C(1) .089(10) .062(8) .076(10) .012(8) .005(8)
C(2) .177(17) .123(12) .067(10) .030(14) .005(12)
C(3) .18(2) .19(2) .26(3) .086(18) .13(2)
C(4) .080(12) .082(11) .32(3) .005(9) .035(18)
C(5) .078(10) .067(8) .085(10) .018(8) .010(9)
C(6) .068(9) .054(7) .086(10) .015(7) -.027(8)
C(7) .080(10) .064(8) .115(11) .016(8) -.017(9)
C(8) .104(11) .103(11) .195(16) .038(10) .040(12)
C(9) .112(12) .172(15) .135(15) .027(12) -.022(11)
C(10) .082(10) .046(8) .099(11) -.008(8) -.026(9)
C(11) .091(10) .042(7) .061(9) .027(8) .006(8)
C(12) .077(9) .065(8) .076(9) .024(8) .013(8)
C(13) .087(11) .123(12) .081(11) .026(11) .016(9)
C(14) .161(18) .111(16) .089(13) .062(15) .046(14)
C(15) .188(19) .050(9) .130(16) .029(14) .034(15)
C(16) .152(14) .059(9) .077(10) .035(10) .016(9)
O(2) .108(7) .059(5) .105(7) -.002(5) .047(6)
N(2) .072(7) .037(5) .060(6) .007(5) .017(6)
C(21) .085(10) .072(8) .068(9) .009(8) .000(9)
C(22) .096(10) .072(8) .073(10) -.003(9) .008(8)
C(23) .116(12) .121(12) .079(10) -.020(11) .000(10)
C(24) .110(12) .094(11) .122(13) -.003(10) .041(11)
C(25) .059(9) .095(10) .066(9) .004(8) -.005(8)
C(26) .071(10) .043(7) .068(9) .003(6) .017(8)
C(27) .087(10) .082(9) .102(11) .003(8) .026(9)
C(28) .148(14) .096(10) .107(12) -.015(10) .071(10)
C(29) .143(13) .098(11) .148(14) -.050(10) -.074(12)
C(30) .071(8) .028(7) .092(10) .004(6) -.010(8)
C(31) .055(8) .058(8) .056(8) -.005(7) -.008(7)
C(32) .085(9) .073(8) .061(9) .013(9) .020(8)
C(33) .083(10) .099(10) .075(10) .018(10) .024(8)
C(34) .090(11) .125(14) .083(11) .016(10) .003(9)
C(35) .094(11) .070(9) .111(13) .018(9) -.004(10)
C(36) .081(9) .055(8) .087(10) .004(7) .016(8)
O(3) .119(7) .046(5) .101(6) .028(5) -.033(6)
N(3) .059(6) .041(5) .062(6) .003(5) -.011(6)
C(41) .060(9) .070(8) .077(9) -.015(7) -.014(8)
C(42) .067(9) .074(7) .060(9) -.001(8) .010(7)
C(43) .050(9) .166(15) .150(16) -.017(11) .024(9)
C(44) .058(9) .116(11) .121(12) .018(9) -.011(9)
C(45) .056(8) .091(9) .049(8) -.008(8) -.002(7)
C(46) .042(7) .067(7) .058(8) .008(7) .003(7)
C(47) .067(9) .066(8) .103(10) .010(6) -.027(8)
C(48) .098(10) .100(9) .114(11) .005(9) -.016(9)
C(49) .112(11) .177(15) .074(10) -.045(11) -.011(9)
C(50) .047(7) .044(7) .067(9) .002(6) .011(7)
C(51) .059(8) .056(8) .054(8) .006(7) .004(7)
C(52) .101(11) .077(9) .099(11) -.020(9) -.031(9)
C(53) .111(12) .081(10) .127(13) .005(10) -.056(11)
C(54) .116(14) .121(15) .097(13) -.027(11) -.049(11)
C(55) .097(11) .084(10) .073(10) -.031(10) -.021(9)
C(56) .093(10) .061(8) .072(9) -.015(8) .008(9)

loop_
_atom_site_label
_atom_site_fract_x
_atom_site_fract_y
_atom_site_fract_z
_atom_site_U_iso_or_equiv
O(1) .4645(6) .0340(6) .1328(4) .120(5)
N(1) .3364(6) -.0819(6) .1499(3) .068(4)
C(1) .6285(11) -.2348(9) .1362(5) .076(5)
C(2) .5931(14) -.1663(13) .0943(6) .122(8)
C(3) .6764(19) -.0756(17) .0907(8) .211(14)
C(4) .6988(13) -.0650(12) .1422(9) .160(11)
C(5) .6283(11) -.1353(9) .1679(5) .077(5)
C(6) .5188(10) -.1371(8) .1386(5) .069(5)
C(7) .5102(10) -.2520(8) .1508(5) .086(6)
C(8) .7195(10) -.3145(10) .1356(6) .134(7)
C(9) .6236(12) -.1357(11) .2230(6) .140(8)
C(10) .4386(12) -.0561(9) .1399(5) .076(6)
C(11) .2457(12) -.0160(9) .1569(4) .065(5)
C(12) .1452(12) -.0511(9) .1405(5) .073(5)
C(13) .0603(12) .0144(13) .1439(5) .097(7)
C(14) .0703(17) .1119(5) .1637(6) .120(9)
C(15) .1703(18) .1420(12) .1812(7) .123(9)
C(16) .2574(13) .0796(10) .1765(4) .096(6)
H(1A) .3236 -.1487 .1525 .080
H(2A) .5602 -.1944 .0656 .080
H(3A) .6459 -.0167 .0755 .080
H(3B) .7408 -.0955 .0740 .080
H(4A) .7723 -.0765 .1496 .080
H(4B) .6796 .0032 .1509 .080
H(7A) .4672 -.2904 .1279 .080
H(7B) .4994 -.2684 .1849 .080
H(8A) .7028 -.3693 .1132 .080
H(8B) .7832 -.2809 .1257 .080
H(8C) .7267 -.3409 .1690 .080
H(9A) .6267 -.0665 .2342 .080
H(9B) .5589 -.1672 .2327 .080
H(9C) .6846 -.1727 .2345 .080
H(12A) .1363 -.1190 .1285 .080
H(13A) -.0075 -.0058 .1316 .080
H(14A) .0111 .1570 .1646 .080
H(15A) .1780 .2068 .1977 .080
H(16A) .3271 .1032 .1865 .080
O(2) .2293(6) .7210(6) .1191(3) .091(4)
N(2) .2865(7) .5863(6) .0722(3) .056(3)
C(21) .1076(10) .4729(9) .1937(5) .075(5)
C(22) .1867(10) .5677(9) .2061(5) .080(5)
C(23) .1174(12) .6557(11) .2219(5) .105(7)
C(24) .0226(12) .6429(11) .1846(6) .109(7)
C(25) .0576(10) .5513(10) .1577(5) .073(5)
C(26) .1806(9) .5571(8) .1475(4) .061(5)
C(27) .1891(10) .4402(9) .1552(5) .090(6)
C(28) .0448(11) .4084(10) .2305(5) .117(7)
C(29) -.0134(11) .5134(9) .1168(5) .129(7)
C(30) .2369(9) .6284(8) .1103(5) .063(5)
C(31) .3489(10) .6401(9) .0364(4) .056(5)
C(32) .4318(11) .5876(9) .0145(5) .073(5)
C(33) .4953(10) .6362(12) -.0215(5) .086(6)
C(34) .4765(12) .7343(13) -.0347(5) .099(7)
C(35) .3944(13) .7831(10) -.0134(6) .092(6)
C(36) .3270(10) .7382(9) .0233(5) .074(5)
H(21A) .2823 .5183 .0692 .080
H(22A) .2529 .5560 .2228 .080
H(23A) .1536 .7195 .2172 .080
H(23B) .0930 .6499 .2557 .080
H(24A) -.0435 .6304 .2010 .080
H(24B) .0175 .6993 .1624 .080
H(27A) .2561 .4150 .1678 .080
H(27B) .1604 .4009 .1284 .080
H(28A) .0069 .3573 .2123 .080
H(28B) .0937 .3769 .2536 .080
H(28C) -.0035 .4519 .2478 .080
H(29A) -.0380 .5708 .0971 .080
H(29B) .0240 .4668 .0960 .080
H(29C) -.0742 .4811 .1320 .080
H(32A) .4458 .5189 .0236 .080
H(33A) .5513 .5994 -.0378 .080
H(34A) .5231 .7686 -.0571 .080
H(35A) .3786 .8510 -.0240 .080
H(36A) .2697 .7746 .0388 .080
O(3) .3586(6) .3774(6) .0652(3) .088(4)
N(3) .4446(7) .2474(6) .1038(3) .054(3)
C(41) .2674(10) .1201(8) -.0108(5) .069(5)
C(42) .2284(10) .1467(8) .0408(4) .067(5)
C(43) .1324(10) .2161(13) .0360(6) .122(8)
C(44) .1696(10) .2846(10) -.0064(6) .098(6)
C(45) .2781(9) .2373(9) -.0177(4) .066(5)
C(46) .3307(8) .2113(8) .0335(4) .056(4)
C(47) .3832(9) .1162(8) .0090(4) .079(5)
C(48) .2144(9) .0513(9) -.0493(5) .104(6)
C(49) .3376(10) .2851(11) -.0612(5) .121(7)
C(50) .3787(9) .2870(8) .0682(4) .053(4)
C(51) .5073(9) .3026(9) .1388(4) .057(5)
C(52) .5796(11) .2437(10) .1661(5) .092(6)
C(53) .6469(12) .2924(11) .2012(6) .106(7)
C(54) .6433(13) .3958(13) .2080(5) .111(8)
C(55) .5732(12) .4500(11) .1827(5) .085(6)
C(56) .5046(10) .4055(9) .1477(5) .075(5)
H(41A) .4478 .1796 .1062 .080
H(42A) .2284 .0945 .0656 .080
H(43A) .1219 .2553 .0654 .080
H(43B) .0688 .1786 .0278 .080
H(44A) .1231 .2777 -.0346 .080
H(44B) .1757 .3547 .0031 .080
H(47A) .3998 .0610 .0307 .080
H(47B) .4377 .1316 -.0149 .080
H(48A) .2158 -.0174 -.0372 .080
H(48B) .1410 .0728 -.0536 .080
H(48C) .2520 .0565 -.0801 .080
H(49A) .2888 .2955 -.0889 .080
H(49B) .3647 .3494 -.0503 .080
H(49C) .3943 .2412 -.0711 .080
H(52A) .5804 .1712 .1623 .080
H(53A) .6986 .2537 .2188 .080
H(54A) .6902 .4263 .2319 .080
H(55A) .5686 .5211 .1892 .080
H(56A) .4545 .4461 .1294 .080

loop_
_geom_angle_atom_site_label_1
_geom_angle_atom_site_label_2
_geom_angle_atom_site_label_3
_geom_angle
C(1) C(2) C(3) 107.6(14)
C(1) C(2) C(6) 75.7(10)
C(1) C(5) C(4) 106.0(12)
C(1) C(5) C(6) 73.6(9)
C(1) C(5) C(9) 122.8(11)
C(1) C(7) C(6) 74.8(8)
C(2) C(1) C(5) 84.5(10)
C(2) C(1) C(7) 89.7(11)
C(2) C(1) C(8) 127.8(12)
C(2) C(3) C(4) 98.2(15)
C(2) C(6) C(5) 82.3(10)
C(2) C(6) C(7) 87.8(10)
C(2) C(6) C(10) 127.2(12)
C(3) C(2) C(6) 104.7(13)
C(3) C(4) C(5) 106.3(15)
C(4) C(5) C(6) 107.5(12)
C(4) C(5) C(9) 120.1(13)
C(5) C(1) C(7) 89.0(9)
C(5) C(1) C(8) 125.1(11)
C(5) C(6) C(7) 88.3(9)
C(5) C(6) C(10) 124.9(10)
C(6) C(5) C(9) 117.5(11)
C(7) C(1) C(8) 127.3(10)
C(7) C(6) C(10) 131.2(11)
O(1) C(10) N(1) 121.0(11)
O(1) C(10) C(6) 120.9(12)
N(1) C(10) C(6) 118.1(10)
N(1) C(11) C(12) 117.7(10)
N(1) C(11) C(16) 121.2(13)
C(10) N(1) C(11) 128.4(9)
C(11) C(12) C(13) 117.6(12)
C(11) C(16) C(15) 120.0(15)
C(12) C(11) C(16) 121.1(13)
C(12) C(13) C(14) 122.4(15)
C(13) C(14) C(15) 118.1(17)
C(14) C(15) C(16) 120.8(15)
C(21) C(22) C(23) 107.3(10)
C(21) C(22) C(26) 72.5(8)
C(21) C(25) C(24) 111.0(11)
C(21) C(25) C(26) 75.2(8)
C(21) C(25) C(29) 118.5(11)
C(21) C(27) C(26) 76.4(8)
C(22) C(21) C(25) 82.1(9)
C(22) C(21) C(27) 87.0(9)
C(22) C(21) C(28) 127.6(11)
C(22) C(23) C(24) 99.9(10)
C(22) C(26) C(25) 83.0(9)
C(22) C(26) C(27) 87.3(9)
C(22) C(26) C(30) 124.8(9)
C(23) C(22) C(26) 108.7(10)
C(23) C(24) C(25) 100.3(11)
C(24) C(25) C(26) 109.7(10)
C(24) C(25) C(29) 117.1(11)
C(25) C(21) C(27) 91.9(10)
C(25) C(21) C(28) 124.8(11)
C(25) C(26) C(27) 89.7(8)
C(25) C(26) C(30) 126.3(10)
C(26) C(25) C(29) 118.1(11)
C(27) C(21) C(28) 129.2(10)
C(27) C(26) C(30) 131.1(10)
O(2) C(30) N(2) 126.5(11)
O(2) C(30) C(26) 115.9(10)
N(2) C(30) C(26) 117.6(9)
N(2) C(31) C(32) 116.9(10)
N(2) C(31) C(36) 122.2(10)
C(30) N(2) C(31) 124.9(9)
C(31) C(32) C(33) 119.5(11)
C(31) C(36) C(35) 116.9(11)
C(32) C(31) C(36) 120.9(11)
C(32) C(33) C(34) 120.9(12)
C(33) C(34) C(35) 118.5(13)
C(34) C(35) C(36) 123.3(13)
C(41) C(42) C(43) 108.5(10)
C(41) C(42) C(46) 75.2(8)
C(41) C(45) C(44) 107.7(10)
C(41) C(45) C(46) 73.4(8)
C(41) C(45) C(49) 122.9(10)
C(41) C(47) C(46) 73.9(7)
C(42) C(41) C(45) 84.7(8)
C(42) C(41) C(47) 89.7(9)
C(42) C(41) C(48) 128.3(10)
C(42) C(43) C(44) 100.3(10)
C(42) C(46) C(45) 83.3(8)
C(42) C(46) C(47) 87.7(8)
C(42) C(46) C(50) 128.4(10)
C(43) C(42) C(46) 108.2(10)
C(43) C(44) C(45) 100.3(10)
C(44) C(45) C(46) 106.8(9)
C(44) C(45) C(49) 114.7(10)
C(45) C(41) C(47) 89.6(8)
C(45) C(41) C(48) 122.9(10)
C(45) C(46) C(47) 89.0(8)
C(45) C(46) C(50) 125.0(9)
C(46) C(45) C(49) 124.1(10)
C(47) C(41) C(48) 128.4(10)
C(47) C(46) C(50) 129.1(9)
O(3) C(50) N(3) 122.9(10)
O(3) C(50) C(46) 122.0(10)
N(3) C(50) C(46) 115.2(9)
N(3) C(51) C(52) 114.8(10)
N(3) C(51) C(56) 127.1(10)
C(50) N(3) C(51) 126.9(9)
C(51) C(52) C(53) 118.8(12)
C(51) C(56) C(55) 120.8(11)
C(52) C(51) C(56) 118.0(11)
C(52) C(53) C(54) 121.2(13)
C(53) C(54) C(55) 119.3(14)
C(54) C(55) C(56) 121.8(13)

loop_
_geom_bond_atom_site_label_1
_geom_bond_atom_site_label_2
_geom_bond_distance
O(1) C(10) 1.239(14)
N(1) C(10) 1.345(18)
N(1) C(11) 1.434(17)
C(1) C(2) 1.50(2)
C(1) C(5) 1.555(17)
C(1) C(7) 1.541(18)
C(1) C(8) 1.541(18)
C(2) C(3) 1.58(3)
C(2) C(6) 1.55(2)
C(3) C(4) 1.41(3)
C(4) C(5) 1.45(2)
C(5) C(6) 1.573(18)
C(5) C(9) 1.48(2)
C(6) C(7) 1.544(15)
C(6) C(10) 1.457(17)
C(11) C(12) 1.40(2)
C(11) C(16) 1.367(17)
C(12) C(13) 1.37(2)
C(13) C(14) 1.39(3)
C(14) C(15) 1.39(3)
C(15) C(16) 1.37(3)
O(2) C(30) 1.241(13)
N(2) C(30) 1.312(15)
N(2) C(31) 1.422(14)
C(21) C(22) 1.619(17)
C(21) C(25) 1.540(18)
C(21) C(27) 1.509(18)
C(21) C(28) 1.514(18)
C(22) C(23) 1.502(19)
C(22) C(26) 1.575(17)
C(23) C(24) 1.56(2)
C(24) C(25) 1.466(19)
C(25) C(26) 1.558(17)
C(25) C(29) 1.491(18)
C(26) C(27) 1.549(15)
C(26) C(30) 1.535(16)
C(31) C(32) 1.372(17)
C(31) C(36) 1.361(16)
C(32) C(33) 1.398(18)
C(33) C(34) 1.35(2)
C(34) C(35) 1.33(2)
C(35) C(36) 1.419(19)
O(3) C(50) 1.212(13)
N(3) C(50) 1.361(14)
N(3) C(51) 1.417(14)
C(41) C(42) 1.503(17)
C(41) C(45) 1.553(16)
C(41) C(47) 1.538(16)
C(41) C(48) 1.521(17)
C(42) C(43) 1.508(18)
C(42) C(46) 1.542(16)
C(43) C(44) 1.52(2)
C(44) C(45) 1.518(17)
C(45) C(46) 1.556(16)
C(45) C(49) 1.514(17)
C(46) C(47) 1.553(15)
C(46) C(50) 1.484(16)
C(51) C(52) 1.394(18)
C(51) C(56) 1.369(16)
C(52) C(53) 1.41(2)
C(53) C(54) 1.37(2)
C(54) C(55) 1.31(2)
C(55) C(56) 1.396(18)
